data_2232605
loop_
_publ_author_name
'Lakshmanan, D.'
'Murugavel, S.'
'Kannan, D.'
'Bakthadoss, M.'

_publ_section_title
;
 1',6-Dimethyl-4'-phenyldispiro[1-benzopyran-3(4<i>H</i>),3'-pyrrolidine-2',3''-indoline]-2,2''-dione
;
_journal_coeditor_code BT5722
_journal_issue 12
_journal_name_full 'Acta Crystallographica Section E'
_journal_page_first o3516
_journal_page_last o3517
_journal_paper_doi 10.1107/S1600536811050768
_journal_volume 67
_journal_year 2011
_chemical_formula_iupac 'C27 H24 N2 O3'
_chemical_formula_moiety 'C27 H24 N2 O3'
_chemical_formula_sum 'C27 H24 N2 O3'
_chemical_formula_weight 424.48
_chemical_name_systematic
;
1',6-Dimethyl-4'-phenyldispiro[1-benzopyran-3(4<i>H</i>),3'-
pyrrolidine-2',3''-indoline]-2,2''-dione
;
_space_group_IT_number 14
_symmetry_cell_setting monoclinic
_symmetry_space_group_name_Hall '-P 2ybc'
_symmetry_space_group_name_H-M 'P 1 21/c 1'
_atom_sites_solution_hydrogens geom
_atom_sites_solution_primary direct
_atom_sites_solution_secondary difmap
_audit_creation_method SHELXL-97
_cell_angle_alpha 90.00
_cell_angle_beta 100.986(2)
_cell_angle_gamma 90.00
_cell_formula_units_Z 4
_cell_length_a 11.1019(5)
_cell_length_b 11.1740(4)
_cell_length_c 17.8156(7)
_cell_measurement_reflns_used 4502
_cell_measurement_temperature 293(2)
_cell_measurement_theta_max 26.5
_cell_measurement_theta_min 2.2
_cell_volume 2169.57(15)
_computing_cell_refinement 'APEX2 and SAINT (Bruker, 2004)'
_computing_data_collection 'APEX2 (Bruker, 2004)'
_computing_data_reduction 'SAINT and XPREP (Bruker, 2004)'
_computing_molecular_graphics 'ORTEP-3 (Farrugia (1997)'
_computing_publication_material 'SHELXL97 (Sheldrick, 2008) and PLATON (Spek, 2009)'
_computing_structure_refinement 'SHELXL97 (Sheldrick, 2008)'
_computing_structure_solution 'SHELXS97 (Sheldrick, 2008)'
_diffrn_ambient_temperature 293(2)
_diffrn_detector_area_resol_mean 10.0
_diffrn_measured_fraction_theta_full 0.999
_diffrn_measured_fraction_theta_max 0.995
_diffrn_measurement_device_type 'Bruker APEXII CCD'
_diffrn_measurement_method '\w scans'
_diffrn_radiation_monochromator graphite
_diffrn_radiation_source 'fine-focus sealed tube'
_diffrn_radiation_type MoK\a
_diffrn_radiation_wavelength 0.71073
_diffrn_reflns_av_R_equivalents 0.0328
_diffrn_reflns_av_sigmaI/netI 0.0343
_diffrn_reflns_limit_h_max 13
_diffrn_reflns_limit_h_min -13
_diffrn_reflns_limit_k_max 14
_diffrn_reflns_limit_k_min -9
_diffrn_reflns_limit_l_max 22
_diffrn_reflns_limit_l_min -22
_diffrn_reflns_number 20613
_diffrn_reflns_theta_full 25.00
_diffrn_reflns_theta_max 26.53
_diffrn_reflns_theta_min 2.16
_exptl_absorpt_coefficient_mu 0.085
_exptl_absorpt_correction_T_max 0.986
_exptl_absorpt_correction_T_min 0.979
_exptl_absorpt_correction_type multi-scan
_exptl_absorpt_process_details '(SADABS; Sheldrick, 1996)'
_exptl_crystal_colour Colourless
_exptl_crystal_density_diffrn 1.300
_exptl_crystal_density_method 'not measured'
_exptl_crystal_description Block
_exptl_crystal_F_000 896
_exptl_crystal_size_max 0.25
_exptl_crystal_size_mid 0.22
_exptl_crystal_size_min 0.17
_refine_diff_density_max 0.173
_refine_diff_density_min -0.177
_refine_ls_extinction_method none
_refine_ls_goodness_of_fit_ref 1.023
_refine_ls_hydrogen_treatment constr
_refine_ls_matrix_type full
_refine_ls_number_parameters 291
_refine_ls_number_reflns 4481
_refine_ls_number_restraints 0
_refine_ls_restrained_S_all 1.023
_refine_ls_R_factor_all 0.0742
_refine_ls_R_factor_gt 0.0426
_refine_ls_shift/su_max 0.000
_refine_ls_shift/su_mean 0.000
_refine_ls_structure_factor_coef Fsqd
_refine_ls_weighting_details 'calc w=1/[\s^2^(Fo^2^)+(0.0527P)^2^+0.3552P] where P=(Fo^2^+2Fc^2^)/3'
_refine_ls_weighting_scheme calc
_refine_ls_wR_factor_gt 0.1012
_refine_ls_wR_factor_ref 0.1160
_reflns_number_gt 3019
_reflns_number_total 4481
_reflns_threshold_expression I>2\s(I)
_cod_data_source_file bt5722.cif
_cod_data_source_block I
_cod_original_sg_symbol_H-M 'P 21/c'
_cod_database_code 2232605
_cod_database_fobs_code 2232605

loop_
_symmetry_equiv_pos_as_xyz
'x, y, z'
'-x, y+1/2, -z+1/2'
'-x, -y, -z'
'x, -y-1/2, z-1/2'

loop_
_atom_site_type_symbol
_atom_site_label
_atom_site_fract_x
_atom_site_fract_y
_atom_site_fract_z
_atom_site_U_iso_or_equiv
_atom_site_adp_type
_atom_site_calc_flag
_atom_site_refinement_flags
_atom_site_occupancy
_atom_site_symmetry_multiplicity
O O2 0.35755(11) 0.44958(10) 0.11728(6) 0.0466(3) Uani d . 1 1
O O1 0.34196(11) 0.02802(11) -0.00536(7) 0.0528(3) Uani d . 1 1
N N2 0.49556(12) 0.06511(12) 0.09708(8) 0.0435(3) Uani d . 1 1
H H2 0.5521 0.0230 0.0830 0.052 Uiso calc R 1 1
O O3 0.16634(11) 0.41384(12) 0.12218(7) 0.0585(4) Uani d . 1 1
C C12 0.40194(14) 0.18543(14) 0.17156(8) 0.0363(4) Uani d . 1 1
N N1 0.19474(12) 0.10995(13) 0.11455(8) 0.0442(4) Uani d . 1 1
C C2 0.25947(13) 0.27281(13) 0.04687(8) 0.0341(4) Uani d . 1 1
C C14 0.46468(15) 0.34523(14) 0.03236(9) 0.0379(4) Uani d . 1 1
C C6 0.38139(15) 0.07699(14) 0.05603(9) 0.0392(4) Uani d . 1 1
C C19 0.46720(15) 0.41461(14) 0.09636(9) 0.0400(4) Uani d . 1 1
C C13 0.34156(14) 0.30656(15) -0.00996(8) 0.0380(4) Uani d . 1 1
H H13A 0.3506 0.2382 -0.0420 0.046 Uiso calc R 1 1
H H13B 0.3039 0.3710 -0.0427 0.046 Uiso calc R 1 1
C C15 0.57578(16) 0.31341(16) 0.01419(10) 0.0473(4) Uani d . 1 1
H H15 0.5765 0.2665 -0.0289 0.057 Uiso calc R 1 1
C C20 0.25466(15) 0.38168(15) 0.09804(9) 0.0400(4) Uani d . 1 1
C C7 0.51132(15) 0.12974(14) 0.16579(9) 0.0394(4) Uani d . 1 1
C C1 0.30808(14) 0.16185(14) 0.09964(8) 0.0351(4) Uani d . 1 1
C C3 0.12491(14) 0.23631(15) 0.00972(9) 0.0406(4) Uani d . 1 1
H H3 0.0707 0.2915 0.0303 0.049 Uiso calc R 1 1
C C8 0.61422(17) 0.13835(16) 0.22169(11) 0.0522(5) Uani d . 1 1
H H8 0.6868 0.1002 0.2169 0.063 Uiso calc R 1 1
C C18 0.57418(17) 0.45345(15) 0.14141(10) 0.0490(5) Uani d . 1 1
H H18 0.5730 0.5013 0.1840 0.059 Uiso calc R 1 1
C C26 0.12318(17) 0.16023(18) -0.12513(10) 0.0553(5) Uani d . 1 1
H H26 0.1662 0.0924 -0.1050 0.066 Uiso calc R 1 1
C C4 0.10654(15) 0.11394(16) 0.04305(10) 0.0483(4) Uani d . 1 1
H H4A 0.0235 0.1054 0.0520 0.058 Uiso calc R 1 1
H H4B 0.1224 0.0508 0.0089 0.058 Uiso calc R 1 1
C C21 0.09077(15) 0.24589(16) -0.07623(10) 0.0441(4) Uani d . 1 1
C C17 0.68353(17) 0.41960(17) 0.12189(11) 0.0546(5) Uani d . 1 1
H H17 0.7570 0.4445 0.1521 0.065 Uiso calc R 1 1
C C11 0.39406(17) 0.24889(15) 0.23647(9) 0.0467(4) Uani d . 1 1
H H11 0.3203 0.2836 0.2424 0.056 Uiso calc R 1 1
C C16 0.68632(16) 0.34950(18) 0.05845(11) 0.0533(5) Uani d . 1 1
C C10 0.4981(2) 0.26011(17) 0.29294(10) 0.0555(5) Uani d . 1 1
H H10 0.4949 0.3049 0.3365 0.067 Uiso calc R 1 1
C C5 0.20686(19) -0.00762(19) 0.15049(12) 0.0687(6) Uani d . 1 1
H H5A 0.1292 -0.0317 0.1617 0.103 Uiso calc R 1 1
H H5B 0.2667 -0.0041 0.1971 0.103 Uiso calc R 1 1
H H5C 0.2326 -0.0646 0.1164 0.103 Uiso calc R 1 1
C C9 0.60616(19) 0.20576(18) 0.28527(11) 0.0579(5) Uani d . 1 1
H H9 0.6751 0.2147 0.3237 0.069 Uiso calc R 1 1
C C22 0.02522(19) 0.3442(2) -0.10834(11) 0.0631(6) Uani d . 1 1
H H22 0.0017 0.4023 -0.0767 0.076 Uiso calc R 1 1
C C25 0.0922(2) 0.1748(2) -0.20316(12) 0.0705(6) Uani d . 1 1
H H25 0.1149 0.1169 -0.2353 0.085 Uiso calc R 1 1
C C24 0.0285(3) 0.2734(3) -0.23376(13) 0.0901(8) Uani d . 1 1
H H24 0.0087 0.2833 -0.2865 0.108 Uiso calc R 1 1
C C27 0.8063(2) 0.3121(3) 0.03765(14) 0.0913(8) Uani d . 1 1
H H27A 0.8728 0.3512 0.0709 0.137 Uiso calc R 1 1
H H27B 0.8068 0.3342 -0.0144 0.137 Uiso calc R 1 1
H H27C 0.8156 0.2269 0.0431 0.137 Uiso calc R 1 1
C C23 -0.0059(3) 0.3576(3) -0.18622(14) 0.0911(8) Uani d . 1 1
H H23 -0.0505 0.4242 -0.2068 0.109 Uiso calc R 1 1

loop_
_atom_site_aniso_label
_atom_site_aniso_U_11
_atom_site_aniso_U_22
_atom_site_aniso_U_33
_atom_site_aniso_U_12
_atom_site_aniso_U_13
_atom_site_aniso_U_23
O2 0.0484(7) 0.0371(7) 0.0556(7) 0.0021(5) 0.0129(6) -0.0114(5)
O1 0.0457(7) 0.0542(8) 0.0574(8) 0.0055(6) 0.0067(6) -0.0225(6)
N2 0.0361(8) 0.0411(8) 0.0535(9) 0.0086(6) 0.0088(7) -0.0062(6)
O3 0.0518(8) 0.0640(9) 0.0642(8) 0.0145(6) 0.0222(7) -0.0155(6)
C12 0.0379(9) 0.0360(9) 0.0360(8) -0.0006(7) 0.0094(7) 0.0040(7)
N1 0.0375(8) 0.0495(9) 0.0470(8) -0.0073(6) 0.0118(7) 0.0046(6)
C2 0.0307(8) 0.0364(9) 0.0371(8) 0.0033(6) 0.0108(7) -0.0018(6)
C14 0.0389(9) 0.0398(10) 0.0365(9) -0.0039(7) 0.0107(7) 0.0047(7)
C6 0.0380(10) 0.0332(9) 0.0471(10) 0.0004(7) 0.0094(8) -0.0031(7)
C19 0.0432(10) 0.0341(9) 0.0438(9) -0.0028(7) 0.0114(8) 0.0024(7)
C13 0.0389(9) 0.0403(10) 0.0365(9) -0.0013(7) 0.0118(7) -0.0004(7)
C15 0.0434(11) 0.0599(12) 0.0419(10) -0.0063(8) 0.0168(8) -0.0018(8)
C20 0.0411(10) 0.0397(10) 0.0403(9) 0.0087(7) 0.0101(8) 0.0011(7)
C7 0.0395(10) 0.0364(10) 0.0420(9) -0.0004(7) 0.0072(8) 0.0040(7)
C1 0.0320(9) 0.0364(9) 0.0388(9) 0.0004(6) 0.0117(7) -0.0023(6)
C3 0.0291(8) 0.0520(11) 0.0418(9) 0.0052(7) 0.0097(7) -0.0034(7)
C8 0.0437(11) 0.0516(12) 0.0572(11) 0.0063(8) -0.0008(9) 0.0053(9)
C18 0.0540(12) 0.0439(11) 0.0476(10) -0.0103(8) 0.0060(9) -0.0043(8)
C26 0.0453(11) 0.0694(14) 0.0519(11) -0.0038(9) 0.0112(9) -0.0117(9)
C4 0.0328(9) 0.0585(12) 0.0554(11) -0.0083(8) 0.0131(8) -0.0018(9)
C21 0.0294(9) 0.0575(11) 0.0452(10) -0.0029(7) 0.0064(7) -0.0039(8)
C17 0.0460(11) 0.0616(13) 0.0535(11) -0.0148(9) 0.0027(9) 0.0042(9)
C11 0.0548(11) 0.0484(11) 0.0388(9) 0.0031(8) 0.0141(8) 0.0022(8)
C16 0.0381(11) 0.0692(13) 0.0539(11) -0.0077(9) 0.0121(9) 0.0057(9)
C10 0.0736(14) 0.0548(12) 0.0356(9) -0.0020(10) 0.0043(9) -0.0012(8)
C5 0.0677(14) 0.0634(14) 0.0742(14) -0.0184(11) 0.0119(11) 0.0209(11)
C9 0.0619(13) 0.0571(13) 0.0472(11) -0.0044(10) -0.0088(9) 0.0042(9)
C22 0.0575(13) 0.0755(15) 0.0546(12) 0.0130(10) 0.0065(10) 0.0044(10)
C25 0.0631(14) 0.0997(19) 0.0506(12) -0.0200(13) 0.0159(11) -0.0186(12)
C24 0.0876(19) 0.135(3) 0.0435(13) -0.0132(17) 0.0025(12) 0.0093(15)
C27 0.0437(13) 0.141(2) 0.0926(18) -0.0061(14) 0.0221(12) -0.0130(17)
C23 0.098(2) 0.108(2) 0.0617(15) 0.0225(16) 0.0007(14) 0.0198(14)

loop_
_atom_type_symbol
_atom_type_description
_atom_type_scat_dispersion_real
_atom_type_scat_dispersion_imag
_atom_type_scat_source
C C 0.0033 0.0016 'International Tables Vol C Tables 4.2.6.8 and 6.1.1.4'
H H 0.0000 0.0000 'International Tables Vol C Tables 4.2.6.8 and 6.1.1.4'
N N 0.0061 0.0033 'International Tables Vol C Tables 4.2.6.8 and 6.1.1.4'
O O 0.0106 0.0060 'International Tables Vol C Tables 4.2.6.8 and 6.1.1.4'

loop_
_geom_angle_atom_site_label_1
_geom_angle_atom_site_label_2
_geom_angle_atom_site_label_3
_geom_angle
C20 O2 C19 120.69(12)
C6 N2 C7 111.83(13)
C6 N2 H2 124.1
C7 N2 H2 124.1
C11 C12 C7 119.45(15)
C11 C12 C1 131.22(15)
C7 C12 C1 109.32(13)
C4 N1 C1 106.84(12)
C4 N1 C5 113.81(14)
C1 N1 C5 115.41(14)
C20 C2 C13 106.93(13)
C20 C2 C3 108.67(12)
C13 C2 C3 115.07(12)
C20 C2 C1 108.38(12)
C13 C2 C1 113.93(12)
C3 C2 C1 103.64(12)
C19 C14 C15 117.51(15)
C19 C14 C13 116.99(14)
C15 C14 C13 125.45(15)
O1 C6 N2 125.50(15)
O1 C6 C1 125.95(14)
N2 C6 C1 108.56(13)
C18 C19 C14 122.86(16)
C18 C19 O2 117.23(15)
C14 C19 O2 119.91(15)
C14 C13 C2 109.87(12)
C14 C13 H13A 109.7
C2 C13 H13A 109.7
C14 C13 H13B 109.7
C2 C13 H13B 109.7
H13A C13 H13B 108.2
C14 C15 C16 121.71(17)
C14 C15 H15 119.1
C16 C15 H15 119.1
O3 C20 O2 116.60(15)
O3 C20 C2 125.26(16)
O2 C20 C2 118.14(13)
C8 C7 C12 122.43(16)
C8 C7 N2 128.25(16)
C12 C7 N2 109.30(14)
N1 C1 C12 113.26(12)
N1 C1 C6 113.72(13)
C12 C1 C6 100.85(12)
N1 C1 C2 102.19(12)
C12 C1 C2 117.85(12)
C6 C1 C2 109.42(12)
C21 C3 C4 115.70(14)
C21 C3 C2 116.39(13)
C4 C3 C2 104.89(12)
C21 C3 H3 106.4
C4 C3 H3 106.4
C2 C3 H3 106.4
C7 C8 C9 117.45(17)
C7 C8 H8 121.3
C9 C8 H8 121.3
C19 C18 C17 118.16(16)
C19 C18 H18 120.9
C17 C18 H18 120.9
C25 C26 C21 120.5(2)
C25 C26 H26 119.7
C21 C26 H26 119.7
N1 C4 C3 104.60(13)
N1 C4 H4A 110.8
C3 C4 H4A 110.8
N1 C4 H4B 110.8
C3 C4 H4B 110.8
H4A C4 H4B 108.9
C22 C21 C26 117.93(17)
C22 C21 C3 119.18(16)
C26 C21 C3 122.89(16)
C18 C17 C16 121.39(17)
C18 C17 H17 119.3
C16 C17 H17 119.3
C12 C11 C10 118.68(17)
C12 C11 H11 120.7
C10 C11 H11 120.7
C17 C16 C15 118.37(17)
C17 C16 C27 121.15(18)
C15 C16 C27 120.48(18)
C9 C10 C11 120.71(17)
C9 C10 H10 119.6
C11 C10 H10 119.6
N1 C5 H5A 109.5
N1 C5 H5B 109.5
H5A C5 H5B 109.5
N1 C5 H5C 109.5
H5A C5 H5C 109.5
H5B C5 H5C 109.5
C10 C9 C8 121.21(18)
C10 C9 H9 119.4
C8 C9 H9 119.4
C23 C22 C21 121.1(2)
C23 C22 H22 119.4
C21 C22 H22 119.4
C24 C25 C26 120.6(2)
C24 C25 H25 119.7
C26 C25 H25 119.7
C25 C24 C23 119.5(2)
C25 C24 H24 120.3
C23 C24 H24 120.3
C16 C27 H27A 109.5
C16 C27 H27B 109.5
H27A C27 H27B 109.5
C16 C27 H27C 109.5
H27A C27 H27C 109.5
H27B C27 H27C 109.5
C24 C23 C22 120.3(2)
C24 C23 H23 119.8
C22 C23 H23 119.8

loop_
_geom_bond_atom_site_label_1
_geom_bond_atom_site_label_2
_geom_bond_distance
O2 C20 1.360(2)
O2 C19 1.395(2)
O1 C6 1.2265(19)
N2 C6 1.344(2)
N2 C7 1.403(2)
N2 H2 0.8600
O3 C20 1.1984(18)
C12 C11 1.373(2)
C12 C7 1.386(2)
C12 C1 1.513(2)
N1 C4 1.452(2)
N1 C1 1.4551(19)
N1 C5 1.456(2)
C2 C20 1.527(2)
C2 C13 1.533(2)
C2 C3 1.568(2)
C2 C1 1.587(2)
C14 C19 1.375(2)
C14 C15 1.380(2)
C14 C13 1.494(2)
C6 C1 1.551(2)
C19 C18 1.371(2)
C13 H13A 0.9700
C13 H13B 0.9700
C15 C16 1.386(2)
C15 H15 0.9300
C7 C8 1.368(2)
C3 C21 1.510(2)
C3 C4 1.520(2)
C3 H3 0.9800
C8 C9 1.377(3)
C8 H8 0.9300
C18 C17 1.378(3)
C18 H18 0.9300
C26 C25 1.377(3)
C26 C21 1.387(2)
C26 H26 0.9300
C4 H4A 0.9700
C4 H4B 0.9700
C21 C22 1.380(3)
C17 C16 1.380(3)
C17 H17 0.9300
C11 C10 1.386(3)
C11 H11 0.9300
C16 C27 1.508(3)
C10 C9 1.374(3)
C10 H10 0.9300
C5 H5A 0.9600
C5 H5B 0.9600
C5 H5C 0.9600
C9 H9 0.9300
C22 C23 1.373(3)
C22 H22 0.9300
C25 C24 1.366(4)
C25 H25 0.9300
C24 C23 1.368(4)
C24 H24 0.9300
C27 H27A 0.9600
C27 H27B 0.9600
C27 H27C 0.9600
C23 H23 0.9300

loop_
_geom_hbond_atom_site_label_D
_geom_hbond_atom_site_label_H
_geom_hbond_atom_site_label_A
_geom_hbond_site_symmetry_A
_geom_hbond_distance_DH
_geom_hbond_distance_HA
_geom_hbond_distance_DA
_geom_hbond_angle_DHA
C3 H3 O3 1 0.98 2.24 2.795(2) 115
C4 H4B O1 1 0.97 2.51 3.059(2) 116
C13 H13A O1 1 0.97 2.44 3.114(2) 126
C26 H26 O1 1 0.93 2.48 3.265(2) 142
N2 H2 O1 3_655 0.86 2.06 2.852(2) 152.9
C18 H18 Cg2 2_655 0.93 2.88 3.758(2) 157

loop_
_geom_torsion_atom_site_label_1
_geom_torsion_atom_site_label_2
_geom_torsion_atom_site_label_3
_geom_torsion_atom_site_label_4
_geom_torsion
C7 N2 C6 O1 -178.23(16)
C7 N2 C6 C1 1.28(18)
C15 C14 C19 C18 0.6(2)
C13 C14 C19 C18 178.27(15)
C15 C14 C19 O2 179.87(14)
C13 C14 C19 O2 -2.5(2)
C20 O2 C19 C18 -153.29(15)
C20 O2 C19 C14 27.4(2)
C19 C14 C13 C2 -39.92(19)
C15 C14 C13 C2 137.50(16)
C20 C2 C13 C14 56.40(16)
C3 C2 C13 C14 177.18(13)
C1 C2 C13 C14 -63.32(17)
C19 C14 C15 C16 0.0(3)
C13 C14 C15 C16 -177.36(16)
C19 O2 C20 O3 175.48(14)
C19 O2 C20 C2 -5.5(2)
C13 C2 C20 O3 143.17(17)
C3 C2 C20 O3 18.4(2)
C1 C2 C20 O3 -93.61(19)
C13 C2 C20 O2 -35.73(18)
C3 C2 C20 O2 -160.51(14)
C1 C2 C20 O2 87.49(16)
C11 C12 C7 C8 -2.1(2)
C1 C12 C7 C8 178.14(15)
C11 C12 C7 N2 176.58(14)
C1 C12 C7 N2 -3.23(18)
C6 N2 C7 C8 179.74(16)
C6 N2 C7 C12 1.21(19)
C4 N1 C1 C12 169.27(13)
C5 N1 C1 C12 -63.08(19)
C4 N1 C1 C6 -76.35(16)
C5 N1 C1 C6 51.30(19)
C4 N1 C1 C2 41.45(15)
C5 N1 C1 C2 169.10(14)
C11 C12 C1 N1 -54.2(2)
C7 C12 C1 N1 125.58(14)
C11 C12 C1 C6 -176.09(17)
C7 C12 C1 C6 3.69(16)
C11 C12 C1 C2 65.0(2)
C7 C12 C1 C2 -115.27(15)
O1 C6 C1 N1 55.0(2)
N2 C6 C1 N1 -124.53(14)
O1 C6 C1 C12 176.54(16)
N2 C6 C1 C12 -2.97(16)
O1 C6 C1 C2 -58.6(2)
N2 C6 C1 C2 121.92(14)
C20 C2 C1 N1 90.74(14)
C13 C2 C1 N1 -150.36(12)
C3 C2 C1 N1 -24.59(14)
C20 C2 C1 C12 -34.08(17)
C13 C2 C1 C12 84.81(16)
C3 C2 C1 C12 -149.41(13)
C20 C2 C1 C6 -148.42(13)
C13 C2 C1 C6 -29.53(17)
C3 C2 C1 C6 96.25(14)
C20 C2 C3 C21 116.31(15)
C13 C2 C3 C21 -3.5(2)
C1 C2 C3 C21 -128.57(14)
C20 C2 C3 C4 -114.43(14)
C13 C2 C3 C4 125.75(14)
C1 C2 C3 C4 0.70(15)
C12 C7 C8 C9 -0.2(3)
N2 C7 C8 C9 -178.56(17)
C14 C19 C18 C17 -1.0(3)
O2 C19 C18 C17 179.80(15)
C1 N1 C4 C3 -42.03(16)
C5 N1 C4 C3 -170.61(14)
C21 C3 C4 N1 153.41(14)
C2 C3 C4 N1 23.74(16)
C25 C26 C21 C22 1.1(3)
C25 C26 C21 C3 -178.44(17)
C4 C3 C21 C22 136.12(17)
C2 C3 C21 C22 -100.01(19)
C4 C3 C21 C26 -44.4(2)
C2 C3 C21 C26 79.5(2)
C19 C18 C17 C16 0.6(3)
C7 C12 C11 C10 3.1(2)
C1 C12 C11 C10 -177.14(16)
C18 C17 C16 C15 0.0(3)
C18 C17 C16 C27 -179.60(19)
C14 C15 C16 C17 -0.4(3)
C14 C15 C16 C27 179.28(18)
C12 C11 C10 C9 -2.0(3)
C11 C10 C9 C8 -0.3(3)
C7 C8 C9 C10 1.4(3)
C26 C21 C22 C23 -0.7(3)
C3 C21 C22 C23 178.8(2)
C21 C26 C25 C24 -0.3(3)
C26 C25 C24 C23 -0.8(4)
C25 C24 C23 C22 1.2(4)
C21 C22 C23 C24 -0.4(4)
